data_7011905
loop_
_publ_author_name
'Srinivasan S. Kuduva'
'Narcis Avarvari'
'Marc Fourmigu\'e'

_publ_section_title
;
 SbS and SS interactions in the first neutral and oxidized
 diphenylstibino (Ph2Sb--) derivatives of the redox active
 tetrathiafulvalene (TTF) core
;
_journal_issue 19
_journal_name_full 'J. Chem. Soc., Dalton Trans.'
_journal_page_first 3686
_journal_page_last 3690
_journal_paper_doi 10.1039/b205594p
_journal_year 2002
_chemical_formula_sum 'C42 H38 Mo6 O19 S8 Sb2'
_chemical_formula_weight 1922.34
_chemical_name_systematic
; 
Bis (3-diphenylstibino-3',4,4'-trimethyltetrathiafulvalene)
nonadecaoxohexamolybdate(VI)
;
_space_group_IT_number 15
_symmetry_cell_setting monoclinic
_symmetry_space_group_name_Hall '-C 2yc'
_symmetry_space_group_name_H-M 'C 1 2/c 1'
_atom_sites_solution_hydrogens geom
_atom_sites_solution_primary direct
_atom_sites_solution_secondary difmap
_audit_creation_method SHELXL-97
_cell_angle_alpha 90.00
_cell_angle_beta 115.83(3)
_cell_angle_gamma 90.00
_cell_formula_units_Z 4
_cell_length_a 24.630(5)
_cell_length_b 13.868(3)
_cell_length_c 19.166(4)
_cell_measurement_reflns_used 8000
_cell_measurement_temperature 293(2)
_cell_measurement_theta_max 25.9
_cell_measurement_theta_min 1.86
_cell_volume 5892(3)
_computing_structure_refinement 'SHELXL-97 (Sheldrick, 1997)'
_computing_structure_solution 'SHELXS-97 (Sheldrick, 1990)'
_diffrn_ambient_temperature 293(2)
_diffrn_detector_area_resol_mean 6.66
_diffrn_measured_fraction_theta_full 0.960
_diffrn_measured_fraction_theta_max 0.960
_diffrn_measurement_device_type Stoe-IPDS
_diffrn_measurement_method oscillation
_diffrn_radiation_monochromator graphite
_diffrn_radiation_source 'fine-focus sealed tube'
_diffrn_radiation_type MoK\a
_diffrn_radiation_wavelength 0.71073
_diffrn_reflns_av_R_equivalents 0.0652
_diffrn_reflns_av_sigmaI/netI 0.0509
_diffrn_reflns_limit_h_max 30
_diffrn_reflns_limit_h_min -30
_diffrn_reflns_limit_k_max 15
_diffrn_reflns_limit_k_min -16
_diffrn_reflns_limit_l_max 23
_diffrn_reflns_limit_l_min -23
_diffrn_reflns_number 30703
_diffrn_reflns_theta_full 25.90
_diffrn_reflns_theta_max 25.90
_diffrn_reflns_theta_min 1.86
_exptl_absorpt_coefficient_mu 2.486
_exptl_absorpt_correction_T_max 0.713
_exptl_absorpt_correction_T_min 0.258
_exptl_absorpt_correction_type empirical
_exptl_absorpt_process_details 'DIFABS Strategy using PLATON'
_exptl_crystal_colour black
_exptl_crystal_density_diffrn 2.167
_exptl_crystal_density_method 'not measured'
_exptl_crystal_description rhombic
_exptl_crystal_F_000 3696
_exptl_crystal_size_max 0.65
_exptl_crystal_size_mid 0.40
_exptl_crystal_size_min 0.30
_refine_diff_density_max 0.591
_refine_diff_density_min -0.898
_refine_diff_density_rms 0.090
_refine_ls_extinction_method none
_refine_ls_goodness_of_fit_ref 0.874
_refine_ls_hydrogen_treatment mixed
_refine_ls_matrix_type full
_refine_ls_number_parameters 349
_refine_ls_number_reflns 5503
_refine_ls_number_restraints 0
_refine_ls_restrained_S_all 0.874
_refine_ls_R_factor_all 0.0611
_refine_ls_R_factor_gt 0.0337
_refine_ls_shift/su_max 0.001
_refine_ls_shift/su_mean 0.000
_refine_ls_structure_factor_coef Fsqd
_refine_ls_weighting_details 'calc w=1/[\s^2^(Fo^2^)+(0.0392P)^2^+0.0000P] where P=(Fo^2^+2Fc^2^)/3'
_refine_ls_weighting_scheme calc
_refine_ls_wR_factor_gt 0.0685
_refine_ls_wR_factor_ref 0.0745
_reflns_number_gt 3663
_reflns_number_total 5503
_reflns_threshold_expression >2sigma(I)
_cod_data_source_file b205594p.txt
_cod_data_source_block mo6abs
_cod_original_cell_volume 5892(2)
_cod_original_sg_symbol_H-M C2/c
_cod_database_code 7011905

loop_
_symmetry_equiv_pos_as_xyz
'x, y, z'
'-x, y, -z+1/2'
'x+1/2, y+1/2, z'
'-x+1/2, y+1/2, -z+1/2'
'-x, -y, -z'
'x, -y, z-1/2'
'-x+1/2, -y+1/2, -z'
'x+1/2, -y+1/2, z-1/2'

loop_
_atom_site_label
_atom_site_type_symbol
_atom_site_fract_x
_atom_site_fract_y
_atom_site_fract_z
_atom_site_U_iso_or_equiv
_atom_site_adp_type
_atom_site_occupancy
_atom_site_symmetry_multiplicity
_atom_site_calc_flag
_atom_site_refinement_flags
_atom_site_disorder_assembly
_atom_site_disorder_group
Sb1 Sb 0.500153(17) 0.75961(3) 0.46127(2) 0.06116(13) Uani 1 1 d . . .
Mo3 Mo 0.26674(2) 0.13627(3) 0.09615(3) 0.04847(13) Uani 1 1 d . . .
Mo2 Mo 0.29291(2) 0.14675(3) -0.05727(3) 0.05042(13) Uani 1 1 d . . .
Mo1 Mo 0.34419(2) 0.31667(4) 0.07465(3) 0.05162(14) Uani 1 1 d . . .
O8 O 0.2500 0.2500 0.0000 0.0385(10) Uani 1 2 d S . .
O1 O 0.35986(15) 0.2184(3) 0.0114(2) 0.0569(10) Uani 1 1 d . . .
O2 O 0.23221(17) 0.2460(3) 0.1266(2) 0.0547(9) Uani 1 1 d . . .
O3 O 0.29647(16) 0.0737(2) 0.0314(2) 0.0530(9) Uani 1 1 d . . .
O4 O 0.18677(15) 0.1088(2) 0.0214(2) 0.0468(9) Uani 1 1 d . . .
O5 O 0.34062(17) 0.2124(3) 0.1373(2) 0.0606(10) Uani 1 1 d . . .
O6 O 0.20702(16) 0.1106(3) -0.1041(2) 0.0522(9) Uani 1 1 d . . .
O7 O 0.3227(2) 0.0700(3) -0.0993(3) 0.0759(13) Uani 1 1 d . . .
O9 O 0.2782(2) 0.0553(3) 0.1669(2) 0.0672(11) Uani 1 1 d . . .
O10 O 0.41241(18) 0.3668(3) 0.1251(3) 0.0790(13) Uani 1 1 d . . .
C7 C 0.5820(3) 0.5445(5) 0.5141(4) 0.0710(18) Uani 1 1 d . . .
H7A H 0.5469 0.5677 0.5185 0.106 Uiso 1 1 calc R . .
H7B H 0.6120 0.5258 0.5644 0.106 Uiso 1 1 calc R . .
H7C H 0.5713 0.4898 0.4800 0.106 Uiso 1 1 calc R . .
C6 C 0.8030(2) 0.7026(4) 0.3585(3) 0.0478(13) Uani 1 1 d . . .
C4 C 0.7190(2) 0.7198(4) 0.4025(3) 0.0410(11) Uani 1 1 d . . .
C5 C 0.7806(3) 0.7906(4) 0.3364(3) 0.0532(14) Uani 1 1 d . . .
C3 C 0.6752(2) 0.7011(4) 0.4279(3) 0.0436(12) Uani 1 1 d . . .
C1 C 0.5834(2) 0.7115(4) 0.4586(3) 0.0482(13) Uani 1 1 d . . .
C2 C 0.6067(2) 0.6230(4) 0.4820(3) 0.0490(13) Uani 1 1 d . . .
C9 C 0.8533(3) 0.6556(5) 0.3466(4) 0.0665(17) Uani 1 1 d . . .
H9A H 0.8670 0.6984 0.3182 0.100 Uiso 1 1 calc R . .
H9B H 0.8389 0.5968 0.3179 0.100 Uiso 1 1 calc R . .
H9C H 0.8861 0.6415 0.3960 0.100 Uiso 1 1 calc R . .
C8 C 0.8003(3) 0.8637(5) 0.2935(4) 0.0756(19) Uani 1 1 d . . .
H8A H 0.8326 0.8373 0.2843 0.113 Uiso 1 1 calc R . .
H8B H 0.8139 0.9212 0.3242 0.113 Uiso 1 1 calc R . .
H8C H 0.7669 0.8790 0.2449 0.113 Uiso 1 1 calc R . .
C1A C 0.4911(3) 0.8896(5) 0.3957(4) 0.0681(18) Uani 1 1 d . . .
C6A C 0.4460(3) 0.8999(6) 0.3215(5) 0.088(2) Uani 1 1 d . . .
H6A H 0.4210 0.8481 0.2969 0.105 Uiso 1 1 calc R . .
C2A C 0.5281(3) 0.9679(6) 0.4307(5) 0.086(2) Uani 1 1 d . . .
H2A H 0.5585 0.9615 0.4809 0.103 Uiso 1 1 calc R . .
C3A C 0.5210(4) 1.0534(7) 0.3934(7) 0.104(3) Uani 1 1 d . . .
H3A H 0.5468 1.1046 0.4175 0.125 Uiso 1 1 calc R . .
C4A C 0.4744(5) 1.0643(7) 0.3181(7) 0.112(3) Uani 1 1 d . . .
H4A H 0.4684 1.1230 0.2922 0.134 Uiso 1 1 calc R . .
C5A C 0.4381(4) 0.9870(8) 0.2837(6) 0.113(3) Uani 1 1 d . . .
H5A H 0.4074 0.9934 0.2337 0.135 Uiso 1 1 calc R . .
C1B C 0.4438(2) 0.6701(4) 0.3656(3) 0.0512(14) Uani 1 1 d . . .
C6B C 0.3839(2) 0.6649(4) 0.3487(3) 0.0525(14) Uani 1 1 d . . .
H6B H 0.3693 0.7000 0.3783 0.063 Uiso 1 1 calc R . .
C3B C 0.4256(3) 0.5572(6) 0.2630(4) 0.081(2) Uani 1 1 d . . .
H3B H 0.4400 0.5193 0.2348 0.097 Uiso 1 1 calc R . .
C4B C 0.3667(3) 0.5552(4) 0.2464(3) 0.0594(15) Uani 1 1 d . . .
H4B H 0.3403 0.5172 0.2057 0.071 Uiso 1 1 calc R . .
C5B C 0.3454(3) 0.6091(4) 0.2893(3) 0.0556(14) Uani 1 1 d . . .
H5B H 0.3046 0.6075 0.2778 0.067 Uiso 1 1 calc R . .
C2B C 0.4647(3) 0.6153(5) 0.3218(4) 0.078(2) Uani 1 1 d . . .
H2B H 0.5053 0.6177 0.3321 0.094 Uiso 1 1 calc R . .
S4 S 0.77207(6) 0.63485(10) 0.40886(8) 0.0466(3) Uani 1 1 d . . .
S2 S 0.67140(6) 0.59406(10) 0.46979(8) 0.0465(3) Uani 1 1 d . . .
S3 S 0.72209(6) 0.82578(10) 0.35898(8) 0.0530(3) Uani 1 1 d . . .
S1 S 0.61998(6) 0.78352(10) 0.41905(8) 0.0504(3) Uani 1 1 d . . .

loop_
_atom_site_aniso_label
_atom_site_aniso_U_11
_atom_site_aniso_U_22
_atom_site_aniso_U_33
_atom_site_aniso_U_23
_atom_site_aniso_U_13
_atom_site_aniso_U_12
Sb1 0.0445(2) 0.0769(3) 0.0589(3) -0.0269(2) 0.01966(19) -0.0040(2)
Mo3 0.0588(3) 0.0411(3) 0.0466(3) 0.0008(2) 0.0240(2) -0.0041(2)
Mo2 0.0608(3) 0.0401(3) 0.0624(3) -0.0091(2) 0.0381(3) -0.0031(2)
Mo1 0.0424(3) 0.0487(3) 0.0567(3) -0.0084(2) 0.0150(2) -0.0120(2)
O8 0.039(3) 0.037(3) 0.041(3) -0.008(2) 0.020(2) -0.004(2)
O1 0.041(2) 0.050(2) 0.083(3) -0.0034(19) 0.030(2) -0.0006(16)
O2 0.076(3) 0.043(2) 0.056(2) -0.0075(17) 0.039(2) -0.0088(18)
O3 0.062(2) 0.039(2) 0.068(3) 0.0004(17) 0.037(2) 0.0019(17)
O4 0.052(2) 0.037(2) 0.055(2) -0.0092(16) 0.0273(19) -0.0112(15)
O5 0.056(2) 0.061(3) 0.051(2) 0.0034(18) 0.0102(19) -0.0085(19)
O6 0.063(2) 0.046(2) 0.051(2) -0.0175(16) 0.0269(19) -0.0153(17)
O7 0.109(4) 0.049(3) 0.110(4) -0.014(2) 0.085(3) -0.002(2)
O9 0.095(3) 0.051(3) 0.055(2) 0.0113(18) 0.033(2) -0.001(2)
O10 0.048(2) 0.081(3) 0.088(3) -0.014(2) 0.011(2) -0.027(2)
C7 0.072(4) 0.064(4) 0.093(5) 0.002(3) 0.050(4) -0.007(3)
C6 0.049(3) 0.058(4) 0.038(3) -0.008(2) 0.021(3) -0.010(3)
C4 0.039(3) 0.039(3) 0.038(3) -0.004(2) 0.010(2) -0.002(2)
C5 0.061(4) 0.056(4) 0.038(3) -0.007(2) 0.017(3) -0.018(3)
C3 0.040(3) 0.042(3) 0.046(3) -0.001(2) 0.015(2) 0.000(2)
C1 0.034(3) 0.053(4) 0.051(3) -0.011(2) 0.012(2) -0.004(2)
C2 0.039(3) 0.057(4) 0.052(3) -0.008(3) 0.020(3) -0.006(2)
C9 0.065(4) 0.079(5) 0.062(4) -0.016(3) 0.033(3) -0.009(3)
C8 0.101(5) 0.073(5) 0.061(4) 0.000(3) 0.042(4) -0.018(4)
C1A 0.052(4) 0.068(5) 0.088(5) -0.024(3) 0.034(4) 0.003(3)
C6A 0.057(4) 0.076(6) 0.107(6) -0.006(4) 0.014(4) -0.005(4)
C2A 0.079(5) 0.067(6) 0.108(6) -0.026(4) 0.039(5) -0.002(4)
C3A 0.103(7) 0.072(6) 0.160(9) -0.033(6) 0.079(7) -0.018(5)
C4A 0.129(9) 0.082(7) 0.171(10) 0.011(7) 0.110(8) 0.016(6)
C5A 0.089(7) 0.109(9) 0.135(8) 0.019(7) 0.044(6) 0.008(6)
C1B 0.041(3) 0.070(4) 0.042(3) -0.008(3) 0.016(3) -0.006(3)
C6B 0.045(3) 0.059(4) 0.053(3) -0.002(3) 0.020(3) 0.002(3)
C3B 0.066(4) 0.118(6) 0.064(4) -0.046(4) 0.034(4) -0.025(4)
C4B 0.062(4) 0.070(4) 0.034(3) -0.003(3) 0.010(3) -0.020(3)
C5B 0.043(3) 0.065(4) 0.053(3) 0.002(3) 0.016(3) -0.009(3)
C2B 0.049(4) 0.111(6) 0.082(5) -0.049(4) 0.035(4) -0.020(4)
S4 0.0459(7) 0.0426(8) 0.0515(8) 0.0003(6) 0.0212(6) 0.0012(6)
S2 0.0442(8) 0.0409(8) 0.0544(8) 0.0002(6) 0.0214(7) 0.0008(6)
S3 0.0559(8) 0.0436(9) 0.0538(9) 0.0070(6) 0.0184(7) -0.0003(6)
S1 0.0406(7) 0.0462(8) 0.0581(9) 0.0021(6) 0.0155(7) 0.0058(6)

loop_
_atom_type_symbol
_atom_type_description
_atom_type_scat_dispersion_real
_atom_type_scat_dispersion_imag
_atom_type_scat_source
C C 0.0033 0.0016 'International Tables Vol C Tables 4.2.6.8 and 6.1.1.4'
H H 0.0000 0.0000 'International Tables Vol C Tables 4.2.6.8 and 6.1.1.4'
O O 0.0106 0.0060 'International Tables Vol C Tables 4.2.6.8 and 6.1.1.4'
S S 0.1246 0.1234 'International Tables Vol C Tables 4.2.6.8 and 6.1.1.4'
Mo Mo -1.6832 0.6857 'International Tables Vol C Tables 4.2.6.8 and 6.1.1.4'
Sb Sb -0.5866 1.5461 'International Tables Vol C Tables 4.2.6.8 and 6.1.1.4'

loop_
_geom_angle_atom_site_label_1
_geom_angle_atom_site_label_2
_geom_angle_atom_site_label_3
_geom_angle
_geom_angle_site_symmetry_1
_geom_angle_site_symmetry_3
_geom_angle_publ_flag
C1B Sb1 C1A 97.0(2) . . ?
C1B Sb1 C1 93.83(19) . . ?
C1A Sb1 C1 95.8(2) . . ?
O9 Mo3 O4 103.19(18) . . ?
O9 Mo3 O3 104.07(17) . . ?
O4 Mo3 O3 89.09(15) . . ?
O9 Mo3 O5 103.62(19) . . ?
O4 Mo3 O5 153.02(15) . . ?
O3 Mo3 O5 87.37(16) . . ?
O9 Mo3 O2 102.75(17) . . ?
O4 Mo3 O2 86.44(15) . . ?
O3 Mo3 O2 153.12(15) . . ?
O5 Mo3 O2 84.76(16) . . ?
O9 Mo3 O8 178.74(14) . . ?
O4 Mo3 O8 76.74(10) . . ?
O3 Mo3 O8 77.19(11) . . ?
O5 Mo3 O8 76.39(11) . . ?
O2 Mo3 O8 75.99(10) . . ?
O7 Mo2 O1 103.70(19) . . ?
O7 Mo2 O2 103.67(18) . 7 ?
O1 Mo2 O2 89.71(16) . 7 ?
O7 Mo2 O3 103.04(18) . . ?
O1 Mo2 O3 88.37(16) . . ?
O2 Mo2 O3 152.91(14) 7 . ?
O7 Mo2 O6 103.07(18) . . ?
O1 Mo2 O6 153.17(14) . . ?
O2 Mo2 O6 85.59(16) 7 . ?
O3 Mo2 O6 84.05(15) . . ?
O7 Mo2 O8 178.64(14) . . ?
O1 Mo2 O8 77.54(10) . . ?
O2 Mo2 O8 76.82(10) 7 . ?
O3 Mo2 O8 76.39(10) . . ?
O6 Mo2 O8 75.67(10) . . ?
O10 Mo1 O6 103.76(19) . 7 ?
O10 Mo1 O5 105.1(2) . . ?
O6 Mo1 O5 89.83(16) 7 . ?
O10 Mo1 O4 101.86(19) . 7 ?
O6 Mo1 O4 87.82(15) 7 7 ?
O5 Mo1 O4 152.72(15) . 7 ?
O10 Mo1 O1 103.04(19) . . ?
O6 Mo1 O1 152.99(15) 7 . ?
O5 Mo1 O1 86.42(16) . . ?
O4 Mo1 O1 83.50(15) 7 . ?
O10 Mo1 O8 177.49(16) . . ?
O6 Mo1 O8 77.19(11) 7 . ?
O5 Mo1 O8 77.17(11) . . ?
O4 Mo1 O8 75.81(10) 7 . ?
O1 Mo1 O8 75.90(10) . . ?
Mo2 O8 Mo2 180.0 7 . ?
Mo2 O8 Mo3 90.21(2) 7 . ?
Mo2 O8 Mo3 89.79(2) . . ?
Mo2 O8 Mo1 89.91(2) 7 7 ?
Mo2 O8 Mo1 90.09(2) . 7 ?
Mo3 O8 Mo1 90.16(3) . 7 ?
Mo2 O8 Mo1 90.09(2) 7 . ?
Mo2 O8 Mo1 89.91(2) . . ?
Mo3 O8 Mo1 89.84(3) . . ?
Mo1 O8 Mo1 180.0 7 . ?
Mo2 O8 Mo3 89.79(2) 7 7 ?
Mo2 O8 Mo3 90.21(2) . 7 ?
Mo3 O8 Mo3 179.998(16) . 7 ?
Mo1 O8 Mo3 89.84(3) 7 7 ?
Mo1 O8 Mo3 90.16(3) . 7 ?
Mo2 O1 Mo1 116.65(16) . . ?
Mo2 O2 Mo3 116.80(16) 7 . ?
Mo3 O3 Mo2 116.60(18) . . ?
Mo3 O4 Mo1 117.06(16) . 7 ?
Mo1 O5 Mo3 116.59(19) . . ?
Mo1 O6 Mo2 116.97(17) 7 . ?
C5 C6 C9 127.3(5) . . ?
C5 C6 S4 116.7(4) . . ?
C9 C6 S4 116.0(4) . . ?
C3 C4 S3 122.6(4) . . ?
C3 C4 S4 121.9(4) . . ?
S3 C4 S4 115.5(3) . . ?
C6 C5 C8 127.0(5) . . ?
C6 C5 S3 116.8(4) . . ?
C8 C5 S3 116.3(5) . . ?
C4 C3 S2 122.5(4) . . ?
C4 C3 S1 122.7(4) . . ?
S2 C3 S1 114.8(3) . . ?
C2 C1 S1 116.4(4) . . ?
C2 C1 Sb1 122.7(4) . . ?
S1 C1 Sb1 120.7(3) . . ?
C1 C2 C7 127.4(5) . . ?
C1 C2 S2 116.4(4) . . ?
C7 C2 S2 116.2(4) . . ?
C6A C1A C2A 118.8(7) . . ?
C6A C1A Sb1 121.4(5) . . ?
C2A C1A Sb1 119.5(6) . . ?
C5A C6A C1A 120.0(8) . . ?
C3A C2A C1A 121.5(8) . . ?
C2A C3A C4A 119.7(8) . . ?
C5A C4A C3A 118.7(9) . . ?
C4A C5A C6A 121.4(9) . . ?
C6B C1B C2B 118.4(5) . . ?
C6B C1B Sb1 117.4(4) . . ?
C2B C1B Sb1 124.2(4) . . ?
C5B C6B C1B 121.0(5) . . ?
C4B C3B C2B 120.4(6) . . ?
C3B C4B C5B 120.0(5) . . ?
C6B C5B C4B 120.1(5) . . ?
C3B C2B C1B 120.1(5) . . ?
C4 S4 C6 95.3(3) . . ?
C3 S2 C2 95.9(2) . . ?
C4 S3 C5 95.6(3) . . ?
C1 S1 C3 96.5(3) . . ?

loop_
_geom_bond_atom_site_label_1
_geom_bond_atom_site_label_2
_geom_bond_distance
_geom_bond_site_symmetry_2
_geom_bond_publ_flag
Sb1 C1B 2.148(5) . ?
Sb1 C1A 2.153(7) . ?
Sb1 C1 2.177(5) . ?
Mo3 O9 1.687(4) . ?
Mo3 O4 1.902(3) . ?
Mo3 O3 1.902(3) . ?
Mo3 O5 1.948(4) . ?
Mo3 O2 1.952(3) . ?
Mo3 O8 2.3219(6) . ?
Mo2 O7 1.683(3) . ?
Mo2 O1 1.884(4) . ?
Mo2 O2 1.909(4) 7 ?
Mo2 O3 1.948(3) . ?
Mo2 O6 1.969(4) . ?
Mo2 O8 2.3201(6) . ?
Mo1 O10 1.681(4) . ?
Mo1 O6 1.884(3) 7 ?
Mo1 O5 1.906(4) . ?
Mo1 O4 1.953(4) 7 ?
Mo1 O1 1.970(4) . ?
Mo1 O8 2.3221(9) . ?
O8 Mo2 2.3200(6) 7 ?
O8 Mo1 2.3221(9) 7 ?
O8 Mo3 2.3220(6) 7 ?
O2 Mo2 1.909(4) 7 ?
O4 Mo1 1.953(4) 7 ?
O6 Mo1 1.884(3) 7 ?
C7 C2 1.504(7) . ?
C6 C5 1.330(8) . ?
C6 C9 1.502(7) . ?
C6 S4 1.744(5) . ?
C4 C3 1.390(6) . ?
C4 S3 1.707(5) . ?
C4 S4 1.723(5) . ?
C5 C8 1.511(7) . ?
C5 S3 1.746(6) . ?
C3 S2 1.709(5) . ?
C3 S1 1.727(5) . ?
C1 C2 1.346(7) . ?
C1 S1 1.726(5) . ?
C2 S2 1.756(5) . ?
C1A C6A 1.378(9) . ?
C1A C2A 1.389(9) . ?
C6A C5A 1.378(11) . ?
C2A C3A 1.356(11) . ?
C3A C4A 1.408(13) . ?
C4A C5A 1.367(12) . ?
C1B C6B 1.368(7) . ?
C1B C2B 1.387(7) . ?
C6B C5B 1.362(8) . ?
C3B C4B 1.343(8) . ?
C3B C2B 1.378(8) . ?
C4B C5B 1.375(8) . ?
